data_7153717
loop_
_publ_author_name
'Ueta, Shoko'
'Hida, Kazuo'
'Nishiuchi, Masaki'
'Kawamura, Yasuhiko'

_publ_section_title
;
 Regioisomeric allene dimer formation by the reaction of
 tetraarylbutatrienes with tetracyanoethene.
;
_journal_issue 17
_journal_name_full 'Organic &amp; biomolecular chemistry'
_journal_page_first 2784
_journal_page_last 2791
_journal_paper_doi 10.1039/c3ob42574f
_journal_volume 12
_journal_year 2014
_chemical_formula_sum 'C32 H28 O2'
_chemical_formula_weight 444.54
_chemical_name_systematic
; 
 ? 
;
_space_group_IT_number 61
_symmetry_cell_setting orthorhombic
_symmetry_space_group_name_Hall '-P 2ac 2ab'
_symmetry_space_group_name_H-M 'P b c a'
_atom_sites_solution_hydrogens geom
_atom_sites_solution_primary direct
_atom_sites_solution_secondary difmap
_audit_creation_method SHELXL-97
_cell_angle_alpha 90.00
_cell_angle_beta 90.00
_cell_angle_gamma 90.00
_cell_formula_units_Z 8
_cell_length_a 7.52750(10)
_cell_length_b 27.5908(6)
_cell_length_c 26.1680(6)
_cell_measurement_temperature 123(2)
_cell_volume 5434.83(19)
_computing_structure_refinement 'SHELXL-97 (Sheldrick, 1997)'
_computing_structure_solution 'SHELXS-97 (Sheldrick, 1990)'
_diffrn_ambient_temperature 123(2)
_diffrn_measured_fraction_theta_full 1.000
_diffrn_measured_fraction_theta_max 1.000
_diffrn_radiation_monochromator graphite
_diffrn_radiation_source 'fine-focus sealed tube'
_diffrn_radiation_type CuK\a
_diffrn_radiation_wavelength 1.54187
_diffrn_reflns_av_R_equivalents 0.0496
_diffrn_reflns_av_sigmaI/netI 0.0273
_diffrn_reflns_limit_h_max 9
_diffrn_reflns_limit_h_min -9
_diffrn_reflns_limit_k_max 33
_diffrn_reflns_limit_k_min -33
_diffrn_reflns_limit_l_max 31
_diffrn_reflns_limit_l_min -31
_diffrn_reflns_number 91704
_diffrn_reflns_theta_full 68.25
_diffrn_reflns_theta_max 68.25
_diffrn_reflns_theta_min 3.20
_exptl_absorpt_coefficient_mu 0.516
_exptl_absorpt_correction_T_max 0.9847
_exptl_absorpt_correction_T_min 0.9220
_exptl_crystal_density_diffrn 1.087
_exptl_crystal_density_method 'not measured'
_exptl_crystal_F_000 1888
_exptl_crystal_size_max 0.16
_exptl_crystal_size_mid 0.14
_exptl_crystal_size_min 0.03
_refine_diff_density_max 0.379
_refine_diff_density_min -0.206
_refine_diff_density_rms 0.040
_refine_ls_extinction_method none
_refine_ls_goodness_of_fit_ref 1.099
_refine_ls_hydrogen_treatment mixed
_refine_ls_matrix_type full
_refine_ls_number_parameters 311
_refine_ls_number_reflns 4973
_refine_ls_number_restraints 0
_refine_ls_restrained_S_all 1.099
_refine_ls_R_factor_all 0.0840
_refine_ls_R_factor_gt 0.0631
_refine_ls_shift/su_max 0.000
_refine_ls_shift/su_mean 0.000
_refine_ls_structure_factor_coef Fsqd
_refine_ls_weighting_details 'calc w=1/[\s^2^(Fo^2^)+(0.0971P)^2^+1.5204P] where P=(Fo^2^+2Fc^2^)/3'
_refine_ls_weighting_scheme calc
_refine_ls_wR_factor_gt 0.1804
_refine_ls_wR_factor_ref 0.1934
_reflns_number_gt 3766
_reflns_number_total 4973
_reflns_threshold_expression >2sigma(I)
_cod_data_source_file c3ob42574f2.cif
_cod_data_source_block ydkr
_cod_original_sg_symbol_H-M 'p b c a'
_cod_database_code 7153717

loop_
_symmetry_equiv_pos_as_xyz
'x, y, z'
'-x+1/2, -y, z+1/2'
'x+1/2, -y+1/2, -z'
'-x, y+1/2, -z+1/2'
'-x, -y, -z'
'x-1/2, y, -z-1/2'
'-x-1/2, y-1/2, z'
'x, -y-1/2, z-1/2'

loop_
_atom_site_label
_atom_site_type_symbol
_atom_site_fract_x
_atom_site_fract_y
_atom_site_fract_z
_atom_site_U_iso_or_equiv
_atom_site_adp_type
_atom_site_occupancy
_atom_site_symmetry_multiplicity
_atom_site_calc_flag
_atom_site_refinement_flags
C23 C 0.8600(3) -0.17467(8) 0.61147(9) 0.0466(6) Uani 1 1 d .
H13 H 0.9288 -0.1963 0.5913 0.056 Uiso 1 1 calc R
C24 C 0.6614(3) -0.11313(9) 0.67110(10) 0.0529(6) Uani 1 1 d .
H14 H 0.5917 -0.0918 0.6913 0.063 Uiso 1 1 calc R
C17 C 0.8075(3) 0.03893(8) 0.57149(9) 0.0479(6) Uani 1 1 d .
H15 H 0.8640 0.0094 0.5806 0.057 Uiso 1 1 calc R
C25 C 0.8516(3) -0.18126(9) 0.66400(9) 0.0504(6) Uani 1 1 d .
H16 H 0.9158 -0.2072 0.6791 0.060 Uiso 1 1 calc R
C26 C 0.6699(3) -0.10577(8) 0.61913(9) 0.0484(6) Uani 1 1 d .
H17 H 0.6078 -0.0793 0.6043 0.058 Uiso 1 1 calc R
C1 C 0.8008(3) -0.16981(8) 0.49603(9) 0.0451(5) Uani 1 1 d .
C2 C 0.6617(3) -0.01804(9) 0.39574(10) 0.0541(6) Uani 1 1 d .
H18 H 0.6018 -0.0451 0.4101 0.065 Uiso 1 1 calc R
C27 C 0.7687(3) -0.13674(8) 0.58797(9) 0.0428(5) Uani 1 1 d .
C18 C 0.6636(3) 0.08895(8) 0.50988(9) 0.0473(6) Uani 1 1 d .
H19 H 0.6220 0.0942 0.4761 0.057 Uiso 1 1 calc R
C3 C 0.7833(3) -0.12867(8) 0.53219(9) 0.0448(5) Uani 1 1 d .
C4 C 0.8338(3) 0.05429(8) 0.40502(9) 0.0482(6) Uani 1 1 d .
H20 H 0.8922 0.0775 0.4259 0.058 Uiso 1 1 calc R
C19 C 0.6394(3) 0.12509(8) 0.54613(9) 0.0514(6) Uani 1 1 d .
H21 H 0.5811 0.1545 0.5374 0.062 Uiso 1 1 calc R
C5 C 0.8347(3) 0.06041(9) 0.35303(10) 0.0541(6) Uani 1 1 d .
H22 H 0.8948 0.0873 0.3384 0.065 Uiso 1 1 calc R
C6 C 0.7559(3) 0.00581(9) 0.48363(9) 0.0491(6) Uani 1 1 d .
C7 C 0.8885(3) -0.16361(9) 0.44969(9) 0.0537(6) Uani 1 1 d .
H23 H 0.9392 -0.1330 0.4415 0.064 Uiso 1 1 calc R
C8 C 0.7403(3) -0.25254(9) 0.47109(10) 0.0518(6) Uani 1 1 d .
H24 H 0.6871 -0.2829 0.4788 0.062 Uiso 1 1 calc R
C9 C 0.7264(3) -0.21503(8) 0.50598(9) 0.0468(6) Uani 1 1 d .
H25 H 0.6650 -0.2202 0.5372 0.056 Uiso 1 1 calc R
C10 C 0.7665(3) -0.04034(9) 0.50007(9) 0.0500(6) Uani 1 1 d .
C11 C 0.7497(3) 0.01502(8) 0.42808(9) 0.0464(6) Uani 1 1 d .
C28 C 0.7520(3) -0.15093(9) 0.69491(9) 0.0508(6) Uani 1 1 d .
C12 C 0.6616(4) -0.01130(10) 0.34289(10) 0.0575(7) Uani 1 1 d .
H26 H 0.6013 -0.0336 0.3214 0.069 Uiso 1 1 calc R
C20 C 0.7867(3) 0.07458(9) 0.60769(10) 0.0533(6) Uani 1 1 d .
H27 H 0.8306 0.0698 0.6413 0.064 Uiso 1 1 calc R
C13 C 0.7491(3) 0.02774(10) 0.32200(10) 0.0553(6) Uani 1 1 d .
C14 C 0.9027(4) -0.20161(10) 0.41529(10) 0.0590(7) Uani 1 1 d .
H28 H 0.9640 -0.1965 0.3840 0.071 Uiso 1 1 calc R
C15 C 0.8303(3) -0.24687(10) 0.42507(10) 0.0558(6) Uani 1 1 d .
C16 C 0.7770(3) -0.08326(9) 0.51478(9) 0.0506(6) Uani 1 1 d .
C21 C 0.7016(4) 0.11756(9) 0.59500(10) 0.0531(6) Uani 1 1 d .
C22 C 0.7464(3) 0.04554(8) 0.52136(9) 0.0452(5) Uani 1 1 d .
O1 O 0.7582(3) 0.03726(7) 0.26997(7) 0.0702(6) Uani 1 1 d .
O2 O 0.6881(3) 0.15054(7) 0.63404(7) 0.0696(6) Uani 1 1 d .
C29 C 0.7426(4) -0.15877(11) 0.75182(10) 0.0657(8) Uani 1 1 d .
H1 H 0.8255 -0.1367 0.7690 0.099 Uiso 1 1 calc R
H2 H 0.7745 -0.1924 0.7597 0.099 Uiso 1 1 calc R
H3 H 0.6215 -0.1523 0.7638 0.099 Uiso 1 1 calc R
C30 C 0.8460(4) -0.28802(11) 0.38726(11) 0.0707(8) Uani 1 1 d .
H4 H 0.8186 -0.3187 0.4044 0.106 Uiso 1 1 calc R
H5 H 0.9673 -0.2892 0.3738 0.106 Uiso 1 1 calc R
H6 H 0.7622 -0.2829 0.3591 0.106 Uiso 1 1 calc R
C31 C 0.6893(5) 0.00211(12) 0.23605(11) 0.0776(9) Uani 1 1 d .
H7 H 0.7469 -0.0291 0.2425 0.116 Uiso 1 1 calc R
H8 H 0.7122 0.0122 0.2007 0.116 Uiso 1 1 calc R
H9 H 0.5609 -0.0010 0.2414 0.116 Uiso 1 1 calc R
C32 C 0.6014(6) 0.19476(11) 0.62205(13) 0.0935(11) Uani 1 1 d .
H10 H 0.6640 0.2108 0.5939 0.140 Uiso 1 1 calc R
H11 H 0.6020 0.2159 0.6521 0.140 Uiso 1 1 calc R
H12 H 0.4785 0.1881 0.6119 0.140 Uiso 1 1 calc R

loop_
_atom_site_aniso_label
_atom_site_aniso_U_11
_atom_site_aniso_U_22
_atom_site_aniso_U_33
_atom_site_aniso_U_23
_atom_site_aniso_U_13
_atom_site_aniso_U_12
C23 0.0549(14) 0.0442(12) 0.0407(13) 0.0003(10) -0.0014(10) -0.0011(10)
C24 0.0559(15) 0.0537(14) 0.0492(15) -0.0081(12) 0.0032(12) -0.0047(11)
C17 0.0523(14) 0.0441(12) 0.0473(14) 0.0070(11) 0.0002(11) -0.0004(10)
C25 0.0609(15) 0.0487(13) 0.0415(13) 0.0020(11) -0.0042(11) 0.0002(11)
C26 0.0543(14) 0.0463(13) 0.0447(13) -0.0013(11) -0.0028(11) -0.0024(11)
C1 0.0495(13) 0.0477(13) 0.0379(12) 0.0031(10) -0.0039(10) 0.0015(10)
C2 0.0544(15) 0.0457(13) 0.0623(17) 0.0029(12) 0.0028(12) -0.0071(11)
C27 0.0488(13) 0.0393(11) 0.0401(12) 0.0016(10) -0.0010(10) -0.0058(10)
C18 0.0495(13) 0.0498(13) 0.0428(13) 0.0039(11) -0.0004(10) -0.0034(10)
C3 0.0486(13) 0.0452(12) 0.0407(13) 0.0045(10) -0.0028(10) -0.0001(10)
C4 0.0529(14) 0.0469(13) 0.0449(14) 0.0036(11) -0.0058(11) -0.0037(10)
C19 0.0563(15) 0.0440(13) 0.0540(15) 0.0025(11) -0.0009(12) 0.0006(11)
C5 0.0621(16) 0.0529(14) 0.0472(14) 0.0072(12) 0.0010(12) -0.0021(12)
C6 0.0527(14) 0.0467(13) 0.0480(14) 0.0049(11) -0.0009(11) -0.0008(10)
C7 0.0612(15) 0.0578(15) 0.0422(14) 0.0039(11) 0.0029(11) -0.0035(12)
C8 0.0567(15) 0.0494(13) 0.0492(15) -0.0020(11) -0.0092(11) -0.0016(11)
C9 0.0484(13) 0.0529(13) 0.0390(13) 0.0020(11) -0.0018(10) -0.0038(10)
C10 0.0548(14) 0.0477(13) 0.0475(14) 0.0008(11) -0.0007(11) -0.0017(11)
C11 0.0510(13) 0.0438(12) 0.0445(13) 0.0048(10) 0.0015(11) 0.0006(10)
C28 0.0595(15) 0.0555(14) 0.0375(13) -0.0019(11) -0.0023(11) -0.0085(11)
C12 0.0614(16) 0.0607(16) 0.0505(15) -0.0055(12) -0.0070(12) -0.0041(12)
C20 0.0671(16) 0.0479(13) 0.0447(14) 0.0071(11) -0.0057(12) -0.0042(12)
C13 0.0648(16) 0.0568(15) 0.0443(14) 0.0077(12) -0.0028(12) 0.0039(12)
C14 0.0608(16) 0.0741(17) 0.0422(14) -0.0035(13) 0.0051(12) 0.0011(14)
C15 0.0530(14) 0.0631(16) 0.0512(15) -0.0081(13) -0.0064(12) 0.0064(12)
C16 0.0641(15) 0.0466(13) 0.0411(13) 0.0028(11) -0.0010(11) -0.0012(11)
C21 0.0657(16) 0.0474(13) 0.0463(14) -0.0051(11) 0.0014(12) -0.0064(12)
C22 0.0484(13) 0.0453(12) 0.0419(13) 0.0055(10) 0.0029(10) -0.0048(10)
O1 0.0977(15) 0.0708(12) 0.0421(10) 0.0037(9) -0.0040(10) -0.0031(10)
O2 0.1028(15) 0.0537(11) 0.0524(11) -0.0057(9) -0.0015(10) 0.0058(10)
C29 0.084(2) 0.0752(18) 0.0377(13) 0.0005(13) 0.0041(13) -0.0038(15)
C30 0.0705(19) 0.084(2) 0.0578(17) -0.0224(15) -0.0080(14) 0.0103(15)
C31 0.092(2) 0.089(2) 0.0523(18) -0.0031(16) -0.0059(16) -0.0114(18)
C32 0.147(3) 0.0560(18) 0.078(2) -0.0147(16) 0.002(2) 0.027(2)

loop_
_atom_type_symbol
_atom_type_description
_atom_type_scat_dispersion_real
_atom_type_scat_dispersion_imag
_atom_type_scat_source
C C 0.0181 0.0091 'International Tables Vol C Tables 4.2.6.8 and 6.1.1.4'
H H 0.0000 0.0000 'International Tables Vol C Tables 4.2.6.8 and 6.1.1.4'
O O 0.0492 0.0322 'International Tables Vol C Tables 4.2.6.8 and 6.1.1.4'

loop_
_geom_angle_atom_site_label_1
_geom_angle_atom_site_label_2
_geom_angle_atom_site_label_3
_geom_angle
C25 C23 C27 120.8(2)
C26 C24 C28 122.0(2)
C20 C17 C22 121.0(2)
C28 C25 C23 121.6(2)
C24 C26 C27 120.8(2)
C7 C1 C9 117.7(2)
C7 C1 C3 120.3(2)
C9 C1 C3 122.1(2)
C12 C2 C11 120.6(2)
C23 C27 C26 117.7(2)
C23 C27 C3 120.7(2)
C26 C27 C3 121.6(2)
C22 C18 C19 122.2(2)
C16 C3 C27 118.4(2)
C16 C3 C1 120.3(2)
C27 C3 C1 121.34(19)
C5 C4 C11 121.9(2)
C21 C19 C18 118.8(2)
C4 C5 C13 120.2(2)
C10 C6 C11 118.6(2)
C10 C6 C22 119.4(2)
C11 C6 C22 121.9(2)
C14 C7 C1 120.6(2)
C9 C8 C15 121.6(2)
C8 C9 C1 121.1(2)
C16 C10 C6 179.3(3)
C4 C11 C2 117.2(2)
C4 C11 C6 123.1(2)
C2 C11 C6 119.6(2)
C25 C28 C24 117.1(2)
C25 C28 C29 121.1(2)
C24 C28 C29 121.8(2)
C13 C12 C2 119.9(2)
C17 C20 C21 119.9(2)
C5 C13 C12 120.2(2)
C5 C13 O1 115.6(2)
C12 C13 O1 124.2(2)
C7 C14 C15 122.1(2)
C14 C15 C8 116.9(2)
C14 C15 C30 121.7(3)
C8 C15 C30 121.4(3)
C10 C16 C3 177.5(3)
O2 C21 C19 124.5(2)
O2 C21 C20 115.0(2)
C19 C21 C20 120.5(2)
C18 C22 C17 117.6(2)
C18 C22 C6 121.3(2)
C17 C22 C6 120.9(2)
C13 O1 C31 117.9(2)
C21 O2 C32 116.1(2)

loop_
_geom_bond_atom_site_label_1
_geom_bond_atom_site_label_2
_geom_bond_distance
C23 C25 1.388(3)
C23 C27 1.395(3)
C24 C26 1.376(3)
C24 C28 1.393(4)
C17 C20 1.374(3)
C17 C22 1.402(3)
C25 C28 1.384(3)
C26 C27 1.396(3)
C1 C7 1.391(3)
C1 C9 1.392(3)
C1 C3 1.484(3)
C2 C12 1.396(4)
C2 C11 1.410(3)
C27 C3 1.481(3)
C18 C22 1.383(3)
C18 C19 1.388(3)
C3 C16 1.334(3)
C4 C5 1.371(3)
C4 C11 1.392(3)
C19 C21 1.377(3)
C5 C13 1.374(4)
C6 C10 1.346(3)
C6 C11 1.476(3)
C6 C22 1.477(3)
C7 C14 1.386(3)
C8 C9 1.384(3)
C8 C15 1.390(4)
C10 C16 1.248(3)
C28 C29 1.506(3)
C12 C13 1.376(4)
C20 C21 1.388(3)
C13 O1 1.388(3)
C14 C15 1.386(4)
C15 C30 1.511(4)
C21 O2 1.372(3)
O1 C31 1.413(3)
O2 C32 1.418(3)

loop_
_geom_torsion_atom_site_label_1
_geom_torsion_atom_site_label_2
_geom_torsion_atom_site_label_3
_geom_torsion_atom_site_label_4
_geom_torsion
C27 C23 C25 C28 0.5(4)
C28 C24 C26 C27 1.0(4)
C25 C23 C27 C26 0.3(3)
C25 C23 C27 C3 177.7(2)
C24 C26 C27 C23 -1.0(3)
C24 C26 C27 C3 -178.4(2)
C23 C27 C3 C16 -146.4(2)
C26 C27 C3 C16 30.9(3)
C23 C27 C3 C1 34.9(3)
C26 C27 C3 C1 -147.8(2)
C7 C1 C3 C16 29.3(3)
C9 C1 C3 C16 -148.5(2)
C7 C1 C3 C27 -151.9(2)
C9 C1 C3 C27 30.3(3)
C22 C18 C19 C21 0.7(4)
C11 C4 C5 C13 0.9(4)
C9 C1 C7 C14 -0.9(4)
C3 C1 C7 C14 -178.8(2)
C15 C8 C9 C1 0.7(4)
C7 C1 C9 C8 0.4(3)
C3 C1 C9 C8 178.3(2)
C11 C6 C10 C16 18(28)
C22 C6 C10 C16 -163(28)
C5 C4 C11 C2 -1.2(4)
C5 C4 C11 C6 176.1(2)
C12 C2 C11 C4 0.5(4)
C12 C2 C11 C6 -176.8(2)
C10 C6 C11 C4 -142.8(2)
C22 C6 C11 C4 38.7(3)
C10 C6 C11 C2 34.4(3)
C22 C6 C11 C2 -144.0(2)
C23 C25 C28 C24 -0.5(4)
C23 C25 C28 C29 179.4(2)
C26 C24 C28 C25 -0.2(4)
C26 C24 C28 C29 179.9(2)
C11 C2 C12 C13 0.4(4)
C22 C17 C20 C21 1.1(4)
C4 C5 C13 C12 0.1(4)
C4 C5 C13 O1 -180.0(2)
C2 C12 C13 C5 -0.7(4)
C2 C12 C13 O1 179.3(2)
C1 C7 C14 C15 0.4(4)
C7 C14 C15 C8 0.6(4)
C7 C14 C15 C30 179.8(2)
C9 C8 C15 C14 -1.1(4)
C9 C8 C15 C30 179.6(2)
C6 C10 C16 C3 -159(100)
C27 C3 C16 C10 -33(6)
C1 C3 C16 C10 146(6)
C18 C19 C21 O2 179.1(2)
C18 C19 C21 C20 0.0(4)
C17 C20 C21 O2 179.9(2)
C17 C20 C21 C19 -0.8(4)
C19 C18 C22 C17 -0.4(3)
C19 C18 C22 C6 174.2(2)
C20 C17 C22 C18 -0.5(3)
C20 C17 C22 C6 -175.1(2)
C10 C6 C22 C18 -152.5(2)
C11 C6 C22 C18 26.0(3)
C10 C6 C22 C17 21.9(3)
C11 C6 C22 C17 -159.6(2)
C5 C13 O1 C31 173.2(3)
C12 C13 O1 C31 -6.8(4)
C19 C21 O2 C32 0.8(4)
C20 C21 O2 C32 -180.0(3)
